data_4083231
loop_
_publ_author_name
'Zhong, Wei'
'Yang, Qiwu'
'Shang, Yi'
'Liu, Guifeng'
'Zhao, Haitao'
'Li, Yizhi'
'Yan, Hong'

_publ_section_title
;
 Synthesis and Reactivity of the Imido-Bridged Metallothiocarboranes
 CpCo(S2C2B10H10)(NSO2R)
;
_journal_issue 18
_journal_name_full Organometallics
_journal_page_first 6658
_journal_paper_doi 10.1021/om300735d
_journal_volume 31
_journal_year 2012
_chemical_formula_sum 'C7 H11 B0 Co N4 O4 S2'
_chemical_formula_weight 338.25
_chemical_name_systematic
; 
 ? 
;
_space_group_IT_number 14
_symmetry_cell_setting monoclinic
_symmetry_space_group_name_Hall '-P 2ybc'
_symmetry_space_group_name_H-M 'P 1 21/c 1'
_atom_sites_solution_hydrogens geom
_atom_sites_solution_primary direct
_atom_sites_solution_secondary difmap
_audit_creation_method SHELXL-97
_cell_angle_alpha 90.00
_cell_angle_beta 97.8540(10)
_cell_angle_gamma 90.00
_cell_formula_units_Z 8
_cell_length_a 16.8057(11)
_cell_length_b 9.1775(6)
_cell_length_c 16.2970(11)
_cell_measurement_temperature 273(2)
_cell_volume 2490.0(3)
_computing_structure_refinement 'SHELXL-97 (Sheldrick, 1997)'
_computing_structure_solution 'SHELXS-97 (Sheldrick, 1990)'
_diffrn_ambient_temperature 273(2)
_diffrn_measured_fraction_theta_full 0.997
_diffrn_measured_fraction_theta_max 0.997
_diffrn_radiation_monochromator graphite
_diffrn_radiation_source 'fine-focus sealed tube'
_diffrn_radiation_type MoK\a
_diffrn_radiation_wavelength 0.71073
_diffrn_reflns_av_R_equivalents 0.0232
_diffrn_reflns_av_sigmaI/netI 0.0274
_diffrn_reflns_limit_h_max 15
_diffrn_reflns_limit_h_min -20
_diffrn_reflns_limit_k_max 10
_diffrn_reflns_limit_k_min -11
_diffrn_reflns_limit_l_max 19
_diffrn_reflns_limit_l_min -19
_diffrn_reflns_number 12810
_diffrn_reflns_theta_full 25.68
_diffrn_reflns_theta_max 25.68
_diffrn_reflns_theta_min 2.45
_exptl_absorpt_coefficient_mu 1.725
_exptl_absorpt_correction_T_max 0.708
_exptl_absorpt_correction_T_min 0.645
_exptl_absorpt_correction_type multi-scan
_exptl_crystal_density_diffrn 1.805
_exptl_crystal_density_method 'not measured'
_exptl_crystal_F_000 1376
_exptl_crystal_size_max 0.26
_exptl_crystal_size_mid 0.22
_exptl_crystal_size_min 0.20
_refine_diff_density_max 0.280
_refine_diff_density_min -0.319
_refine_diff_density_rms 0.055
_refine_ls_extinction_method none
_refine_ls_goodness_of_fit_ref 1.048
_refine_ls_hydrogen_treatment constr
_refine_ls_matrix_type full
_refine_ls_number_parameters 347
_refine_ls_number_reflns 4712
_refine_ls_number_restraints 140
_refine_ls_restrained_S_all 1.038
_refine_ls_R_factor_all 0.0384
_refine_ls_R_factor_gt 0.0285
_refine_ls_shift/su_max 0.001
_refine_ls_shift/su_mean 0.000
_refine_ls_structure_factor_coef Fsqd
_refine_ls_weighting_details 'calc w=1/[\s^2^(Fo^2^)+(0.0368P)^2^+0.5880P] where P=(Fo^2^+2Fc^2^)/3'
_refine_ls_weighting_scheme calc
_refine_ls_wR_factor_gt 0.0700
_refine_ls_wR_factor_ref 0.0738
_reflns_number_gt 3878
_reflns_number_total 4712
_reflns_threshold_expression >2sigma(I)
_cod_data_source_file 3b.cif
_cod_data_source_block 3b
_cod_depositor_comments
;
The following automatic conversions were performed:

'_symmetry_cell_setting' value 'Monoclinic' changed to 'monoclinic'
according to
/usr/data/users/saulius/automatic-downloads/retrospective/ACS/lib/dictionaries/cif_core.dic
dictionary named 'cif_core.dic' version 2.4.2 from 2011-04-26.

Automatic conversion script
Id: cif_fix_values 2281 2013-09-26 08:29:07Z andrius 
;
_cod_original_sg_symbol_H-M P2(1)/c
_cod_database_code 4083231

loop_
_symmetry_equiv_pos_as_xyz
'x, y, z'
'-x, y+1/2, -z+1/2'
'-x, -y, -z'
'x, -y-1/2, z-1/2'

loop_
_atom_site_label
_atom_site_type_symbol
_atom_site_fract_x
_atom_site_fract_y
_atom_site_fract_z
_atom_site_U_iso_or_equiv
_atom_site_adp_type
_atom_site_occupancy
_atom_site_symmetry_multiplicity
_atom_site_calc_flag
_atom_site_refinement_flags
_atom_site_disorder_assembly
_atom_site_disorder_group
C1 C 0.5835(2) 1.0204(4) 0.76403(17) 0.0604(9) Uani 1 1 d . . .
H1A H 0.5653 0.9967 0.8171 0.073 Uiso 1 1 calc R . .
C2 C 0.55404(18) 1.1329(3) 0.7112(2) 0.0621(9) Uani 1 1 d . . .
H2A H 0.5115 1.2016 0.7202 0.074 Uiso 1 1 calc R . .
C3 C 0.59503(19) 1.1279(3) 0.64188(18) 0.0563(8) Uani 1 1 d . . .
H3A H 0.5870 1.1937 0.5941 0.068 Uiso 1 1 calc R . .
C4 C 0.65110(16) 1.0133(3) 0.65415(18) 0.0486(7) Uani 1 1 d . . .
H4A H 0.6892 0.9853 0.6165 0.058 Uiso 1 1 calc R . .
C5 C 0.64339(17) 0.9481(3) 0.72958(18) 0.0507(7) Uani 1 1 d . . .
H5A H 0.6749 0.8654 0.7542 0.061 Uiso 1 1 calc R . .
C6 C 0.29180(17) 0.9276(3) 0.68541(18) 0.0547(7) Uani 1 1 d . . .
H6A H 0.2441 0.9823 0.6910 0.082 Uiso 1 1 calc R . .
H6B H 0.3225 0.9140 0.7390 0.082 Uiso 1 1 calc R . .
H6C H 0.2771 0.8343 0.6613 0.082 Uiso 1 1 calc R . .
C7 C 0.60865(17) 0.6185(3) 0.49018(15) 0.0465(6) Uani 1 1 d . . .
H7A H 0.6476 0.5478 0.4784 0.070 Uiso 1 1 calc R . .
H7B H 0.6230 0.7125 0.4709 0.070 Uiso 1 1 calc R . .
H7C H 0.5566 0.5913 0.4626 0.070 Uiso 1 1 calc R . .
C8A C 0.9836(2) 0.8712(5) 0.6300(4) 0.082(3) Uani 0.603(12) 1 d PGU A 1
H8A H 1.0361 0.9191 0.6337 0.099 Uiso 0.603(12) 1 calc PR A 1
C9A C 0.9185(4) 0.8893(5) 0.5654(2) 0.075(2) Uani 0.603(12) 1 d PGU A 1
H9A H 0.9182 0.9524 0.5168 0.090 Uiso 0.603(12) 1 calc PR A 1
C10A C 0.8541(3) 0.8003(5) 0.5836(3) 0.0502(18) Uani 0.603(12) 1 d PGU A 1
H10A H 0.8014 0.7913 0.5499 0.060 Uiso 0.603(12) 1 calc PR A 1
C11A C 0.8793(3) 0.7272(3) 0.6595(3) 0.0506(17) Uani 0.603(12) 1 d PGU A 1
H11A H 0.8472 0.6584 0.6872 0.061 Uiso 0.603(12) 1 calc PR A 1
C12A C 0.9593(3) 0.7711(5) 0.6882(2) 0.075(2) Uani 0.603(12) 1 d PGU A 1
H12A H 0.9922 0.7374 0.7390 0.090 Uiso 0.603(12) 1 calc PR A 1
C8B C 0.9675(3) 0.9233(5) 0.6001(4) 0.055(3) Uani 0.397(12) 1 d PGU A 2
H8B H 0.9973 1.0015 0.5770 0.066 Uiso 0.397(12) 1 calc PR A 2
C9B C 0.8911(3) 0.8688(5) 0.56549(17) 0.059(3) Uani 0.397(12) 1 d PGU A 2
H9B H 0.8595 0.9015 0.5138 0.071 Uiso 0.397(12) 1 calc PR A 2
C10B C 0.8684(2) 0.7593(4) 0.6193(3) 0.065(4) Uani 0.397(12) 1 d PGU A 2
H10B H 0.8184 0.7031 0.6112 0.078 Uiso 0.397(12) 1 calc PR A 2
C11B C 0.9307(3) 0.7462(4) 0.68716(18) 0.062(3) Uani 0.397(12) 1 d PGU A 2
H11B H 0.9307 0.6805 0.7346 0.074 Uiso 0.397(12) 1 calc PR A 2
C12B C 0.9919(2) 0.8475(7) 0.6753(3) 0.058(3) Uani 0.397(12) 1 d PGU A 2
H12B H 1.0413 0.8649 0.7134 0.070 Uiso 0.397(12) 1 calc PR A 2
C13 C 0.76390(17) 1.3049(4) 0.5526(2) 0.0702(10) Uani 1 1 d . A .
H13A H 0.7627 1.3774 0.5100 0.105 Uiso 1 1 calc R . .
H13B H 0.7354 1.3402 0.5958 0.105 Uiso 1 1 calc R . .
H13C H 0.7388 1.2173 0.5296 0.105 Uiso 1 1 calc R . .
C14 C 0.92503(17) 0.9540(3) 0.93048(16) 0.0522(7) Uani 1 1 d . A .
H14A H 0.9296 0.9037 0.9826 0.078 Uiso 1 1 calc R . .
H14B H 0.9152 1.0556 0.9390 0.078 Uiso 1 1 calc R . .
H14C H 0.9740 0.9431 0.9070 0.078 Uiso 1 1 calc R . .
Co1 Co 0.538560(18) 0.93533(3) 0.652437(18) 0.02897(9) Uani 1 1 d . . .
Co2 Co 0.88492(2) 0.94903(4) 0.67791(2) 0.03679(10) Uani 1 1 d . . .
N1 N 0.53564(11) 0.7533(2) 0.60632(11) 0.0320(4) Uani 1 1 d . . .
N2 N 0.46262(12) 0.7002(2) 0.57153(12) 0.0386(5) Uani 1 1 d . . .
N3 N 0.40537(12) 0.7881(2) 0.57743(12) 0.0382(5) Uani 1 1 d . . .
N4 N 0.43043(11) 0.9153(2) 0.61757(11) 0.0312(4) Uani 1 1 d . . .
N5 N 0.85639(12) 1.1410(2) 0.66666(12) 0.0378(5) Uani 1 1 d . A .
N6 N 0.82417(13) 1.2055(2) 0.73081(14) 0.0464(5) Uani 1 1 d . . .
N7 N 0.81973(13) 1.1193(3) 0.79043(13) 0.0457(5) Uani 1 1 d . A .
N8 N 0.84744(12) 0.9818(2) 0.77670(12) 0.0389(5) Uani 1 1 d . A .
O1 O 0.57918(11) 0.48884(19) 0.62448(11) 0.0483(5) Uani 1 1 d . . .
O2 O 0.68074(10) 0.6817(2) 0.63673(12) 0.0519(5) Uani 1 1 d . . .
O3 O 0.30577(12) 1.0327(2) 0.54006(11) 0.0519(5) Uani 1 1 d . . .
O4 O 0.37933(11) 1.15331(19) 0.66146(11) 0.0491(5) Uani 1 1 d . . .
O5 O 0.90374(14) 1.2020(2) 0.53200(13) 0.0687(6) Uani 1 1 d . A .
O6 O 0.89853(13) 1.3959(2) 0.63290(14) 0.0690(6) Uani 1 1 d . A .
O7 O 0.86347(16) 0.7361(2) 0.84222(13) 0.0788(7) Uani 1 1 d . A .
O8 O 0.77274(12) 0.9087(3) 0.89641(13) 0.0775(7) Uani 1 1 d . A .
S1 S 0.60639(4) 0.62561(6) 0.59678(4) 0.03556(15) Uani 1 1 d . . .
S2 S 0.34952(4) 1.02256(7) 0.62153(4) 0.03624(15) Uani 1 1 d . . .
S3 S 0.86367(4) 1.26798(7) 0.59352(4) 0.04512(17) Uani 1 1 d . . .
S4 S 0.84544(4) 0.88067(8) 0.86296(4) 0.04798(18) Uani 1 1 d . . .

loop_
_atom_site_aniso_label
_atom_site_aniso_U_11
_atom_site_aniso_U_22
_atom_site_aniso_U_33
_atom_site_aniso_U_23
_atom_site_aniso_U_13
_atom_site_aniso_U_12
C1 0.075(2) 0.073(2) 0.0342(15) -0.0203(15) 0.0115(14) -0.0334(18)
C2 0.0481(17) 0.0474(18) 0.089(2) -0.0376(18) 0.0043(16) -0.0082(14)
C3 0.073(2) 0.0373(16) 0.0531(17) 0.0099(14) -0.0132(15) -0.0248(15)
C4 0.0369(15) 0.0513(17) 0.0600(18) -0.0150(14) 0.0146(13) -0.0204(13)
C5 0.0468(16) 0.0443(16) 0.0543(17) -0.0025(14) -0.0169(13) -0.0132(13)
C6 0.0485(17) 0.065(2) 0.0554(17) 0.0024(15) 0.0238(14) -0.0063(14)
C7 0.0593(17) 0.0425(16) 0.0409(14) -0.0025(12) 0.0181(13) -0.0014(13)
C8A 0.061(4) 0.084(6) 0.111(7) -0.042(5) 0.047(4) 0.001(4)
C9A 0.111(6) 0.055(4) 0.071(5) -0.011(4) 0.056(4) 0.003(4)
C10A 0.071(4) 0.044(4) 0.037(3) -0.014(3) 0.011(3) 0.015(3)
C11A 0.073(4) 0.031(3) 0.048(4) -0.003(2) 0.007(3) 0.013(3)
C12A 0.052(4) 0.076(6) 0.094(5) -0.014(4) 0.002(3) 0.029(4)
C8B 0.055(6) 0.052(5) 0.062(6) 0.009(4) 0.027(5) 0.026(4)
C9B 0.076(6) 0.068(8) 0.034(5) -0.014(4) 0.008(4) 0.010(6)
C10B 0.071(6) 0.036(6) 0.090(10) -0.016(6) 0.014(5) 0.001(5)
C11B 0.068(8) 0.045(5) 0.079(7) 0.021(5) 0.039(5) 0.037(5)
C12B 0.054(5) 0.073(7) 0.052(5) -0.002(5) 0.022(4) 0.022(4)
C13 0.0477(18) 0.082(2) 0.077(2) 0.0349(19) -0.0038(16) -0.0017(16)
C14 0.0428(16) 0.072(2) 0.0391(15) -0.0014(14) -0.0033(12) -0.0047(14)
Co1 0.03109(18) 0.02772(18) 0.02824(17) -0.00387(13) 0.00454(12) -0.00509(13)
Co2 0.0387(2) 0.0361(2) 0.03702(19) -0.00191(14) 0.01025(15) 0.00365(14)
N1 0.0302(10) 0.0318(11) 0.0338(10) -0.0048(8) 0.0040(8) -0.0011(8)
N2 0.0382(12) 0.0334(11) 0.0424(12) -0.0077(9) -0.0005(9) -0.0037(9)
N3 0.0353(11) 0.0330(11) 0.0446(12) -0.0038(9) -0.0009(9) -0.0040(9)
N4 0.0322(11) 0.0285(10) 0.0325(10) -0.0016(8) 0.0025(8) -0.0006(8)
N5 0.0391(12) 0.0395(12) 0.0358(11) -0.0001(9) 0.0090(9) 0.0021(9)
N6 0.0502(14) 0.0436(13) 0.0470(13) -0.0051(11) 0.0126(10) 0.0040(10)
N7 0.0474(13) 0.0497(14) 0.0410(12) -0.0086(11) 0.0088(10) 0.0035(11)
N8 0.0402(12) 0.0436(13) 0.0330(11) 0.0000(9) 0.0049(9) -0.0026(10)
O1 0.0605(12) 0.0342(10) 0.0522(11) 0.0112(9) 0.0148(9) 0.0060(9)
O2 0.0359(10) 0.0559(12) 0.0621(12) -0.0113(10) 0.0004(9) 0.0045(9)
O3 0.0527(12) 0.0583(13) 0.0422(10) 0.0069(9) -0.0024(9) 0.0124(9)
O4 0.0524(11) 0.0348(10) 0.0608(12) -0.0067(9) 0.0104(9) 0.0040(8)
O5 0.0849(16) 0.0665(14) 0.0625(13) 0.0190(11) 0.0384(12) 0.0096(12)
O6 0.0705(14) 0.0478(12) 0.0878(16) 0.0026(12) 0.0071(12) -0.0218(11)
O7 0.134(2) 0.0496(13) 0.0509(12) 0.0061(10) 0.0067(13) -0.0177(13)
O8 0.0427(12) 0.139(2) 0.0531(12) 0.0200(13) 0.0135(10) -0.0193(13)
S1 0.0389(3) 0.0310(3) 0.0372(3) -0.0001(3) 0.0071(3) 0.0031(3)
S2 0.0363(3) 0.0367(3) 0.0363(3) 0.0036(3) 0.0070(3) 0.0039(3)
S3 0.0406(4) 0.0404(4) 0.0547(4) 0.0103(3) 0.0080(3) -0.0034(3)
S4 0.0498(4) 0.0588(5) 0.0345(3) 0.0050(3) 0.0028(3) -0.0147(3)

loop_
_atom_type_symbol
_atom_type_description
_atom_type_scat_dispersion_real
_atom_type_scat_dispersion_imag
_atom_type_scat_source
C C 0.0033 0.0016 'International Tables Vol C Tables 4.2.6.8 and 6.1.1.4'
H H 0.0000 0.0000 'International Tables Vol C Tables 4.2.6.8 and 6.1.1.4'
B B 0.0013 0.0007 'International Tables Vol C Tables 4.2.6.8 and 6.1.1.4'
N N 0.0061 0.0033 'International Tables Vol C Tables 4.2.6.8 and 6.1.1.4'
O O 0.0106 0.0060 'International Tables Vol C Tables 4.2.6.8 and 6.1.1.4'
S S 0.1246 0.1234 'International Tables Vol C Tables 4.2.6.8 and 6.1.1.4'
Co Co 0.3494 0.9721 'International Tables Vol C Tables 4.2.6.8 and 6.1.1.4'

loop_
_geom_angle_atom_site_label_1
_geom_angle_atom_site_label_2
_geom_angle_atom_site_label_3
_geom_angle
C5 C1 C2 108.7(3)
C5 C1 Co1 69.79(15)
C2 C1 Co1 70.93(16)
C1 C2 C3 107.6(3)
C1 C2 Co1 69.20(16)
C3 C2 Co1 68.87(16)
C2 C3 C4 107.6(3)
C2 C3 Co1 70.87(16)
C4 C3 Co1 69.42(15)
C5 C4 C3 107.8(3)
C5 C4 Co1 70.06(15)
C3 C4 Co1 69.83(16)
C1 C5 C4 108.2(3)
C1 C5 Co1 70.18(16)
C4 C5 Co1 69.74(15)
C9A C8A C12A 108.0
C9A C8A Co2 70.26(13)
C12A C8A Co2 69.58(13)
C8A C9A C10A 108.0
C8A C9A Co2 69.42(12)
C10A C9A Co2 69.99(12)
C11A C10A C9A 108.0
C11A C10A Co2 69.50(13)
C9A C10A Co2 69.82(12)
C12A C11A C10A 108.0
C12A C11A Co2 69.46(12)
C10A C11A Co2 70.23(13)
C11A C12A C8A 108.0
C11A C12A Co2 70.09(11)
C8A C12A Co2 69.93(13)
C9B C8B C12B 108.0
C9B C8B Co2 68.22(11)
C12B C8B Co2 69.96(13)
C10B C9B C8B 108.0
C10B C9B Co2 68.94(13)
C8B C9B Co2 70.29(12)
C9B C10B C11B 108.0
C9B C10B Co2 69.23(14)
C11B C10B Co2 70.15(13)
C12B C11B C10B 108.0
C12B C11B Co2 70.16(12)
C10B C11B Co2 68.25(12)
C11B C12B C8B 108.0
C11B C12B Co2 68.72(12)
C8B C12B Co2 68.98(13)
N1 Co1 N4 79.16(8)
N1 Co1 C4 107.58(10)
N4 Co1 C4 157.62(11)
N1 Co1 C5 106.29(10)
N4 Co1 C5 159.78(11)
C4 Co1 C5 40.20(11)
N1 Co1 C3 138.48(12)
N4 Co1 C3 121.08(11)
C4 Co1 C3 40.75(12)
C5 Co1 C3 67.89(11)
N1 Co1 C1 134.89(12)
N4 Co1 C1 123.18(11)
C4 Co1 C1 67.51(12)
C5 Co1 C1 40.02(12)
C3 Co1 C1 67.57(12)
N1 Co1 C2 173.59(11)
N4 Co1 C2 106.85(11)
C4 Co1 C2 67.74(12)
C5 Co1 C2 67.31(12)
C3 Co1 C2 40.25(12)
C1 Co1 C2 39.87(13)
N5 Co2 N8 79.22(9)
N5 Co2 C10B 141.12(15)
N8 Co2 C10B 121.60(15)
N5 Co2 C9B 108.07(11)
N8 Co2 C9B 159.6(2)
C10B Co2 C9B 41.83(5)
N5 Co2 C11B 172.46(18)
N8 Co2 C11B 105.07(11)
C10B Co2 C11B 41.60(5)
C9B Co2 C11B 70.06(6)
N5 Co2 C8B 104.08(15)
N8 Co2 C8B 157.0(2)
C10B Co2 C8B 70.01(6)
C9B Co2 C8B 41.49(6)
C11B Co2 C8B 69.52(7)
N5 Co2 C12B 131.4(2)
N8 Co2 C12B 120.39(17)
C10B Co2 C12B 69.75(7)
C9B Co2 C12B 69.67(7)
C11B Co2 C12B 41.12(6)
C8B Co2 C12B 41.06(6)
N5 Co2 C12A 157.6(2)
N8 Co2 C12A 109.75(13)
C10B Co2 C12A 52.04(6)
C9B Co2 C12A 70.88(6)
C11B Co2 C12A 15.0
C8B Co2 C12A 59.61(7)
C12B Co2 C12A 26.4
N5 Co2 C8A 120.72(16)
N8 Co2 C8A 141.54(18)
C10B Co2 C8A 65.17(5)
C9B Co2 C8A 51.33(6)
C11B Co2 C8A 52.19(6)
C8B Co2 C8A 20.0
C12B Co2 C8A 21.5
C12A Co2 C8A 40.49(5)
N5 Co2 C11A 158.80(18)
N8 Co2 C11A 106.02(12)
C10B Co2 C11A 20.4
C9B Co2 C11A 60.48(6)
C11B Co2 C11A 26.5
C8B Co2 C11A 79.31(6)
C12B Co2 C11A 64.29(8)
C12A Co2 C11A 40.45(6)
C8A Co2 C11A 67.94(6)
N5 Co2 C9A 105.45(11)
N8 Co2 C9A 172.97(18)
C10B Co2 C9A 51.54(6)
C9B Co2 C9A 13.9
C11B Co2 C9A 70.91(6)
C8B Co2 C9A 27.8
C12B Co2 C9A 60.59(7)
C12A Co2 C9A 67.88(6)
C8A Co2 C9A 40.33(5)
C11A Co2 C9A 67.73(6)
N5 Co2 C10A 121.73(14)
N8 Co2 C10A 132.86(18)
C10B Co2 C10A 19.9
C9B Co2 C10A 27.3
C11B Co2 C10A 59.94(6)
C8B Co2 C10A 65.12(8)
C12B Co2 C10A 79.27(6)
C12A Co2 C10A 67.84(6)
C8A Co2 C10A 67.76(6)
C11A Co2 C10A 40.26(5)
C9A Co2 C10A 40.19(5)
N2 N1 S1 108.46(14)
N2 N1 Co1 117.87(15)
S1 N1 Co1 133.67(11)
N3 N2 N1 112.83(18)
N2 N3 N4 112.91(18)
N3 N4 S2 108.50(14)
N3 N4 Co1 117.21(14)
S2 N4 Co1 134.28(11)
N6 N5 S3 108.32(16)
N6 N5 Co2 117.62(15)
S3 N5 Co2 134.01(12)
N7 N6 N5 112.7(2)
N6 N7 N8 113.1(2)
N7 N8 S4 108.87(16)
N7 N8 Co2 117.32(16)
S4 N8 Co2 133.60(13)
O2 S1 O1 118.12(12)
O2 S1 N1 106.94(10)
O1 S1 N1 108.66(10)
O2 S1 C7 109.38(13)
O1 S1 C7 109.46(12)
N1 S1 C7 103.23(12)
O4 S2 O3 118.30(12)
O4 S2 N4 105.91(10)
O3 S2 N4 108.50(10)
O4 S2 C6 109.71(13)
O3 S2 C6 109.16(14)
N4 S2 C6 104.32(12)
O5 S3 O6 117.68(14)
O5 S3 N5 107.02(11)
O6 S3 N5 108.47(12)
O5 S3 C13 109.64(16)
O6 S3 C13 109.00(16)
N5 S3 C13 104.18(13)
O7 S4 O8 118.92(16)
O7 S4 N8 106.72(12)
O8 S4 N8 109.53(13)
O7 S4 C14 109.99(15)
O8 S4 C14 108.17(14)
N8 S4 C14 102.23(12)

loop_
_geom_bond_atom_site_label_1
_geom_bond_atom_site_label_2
_geom_bond_distance
C1 C5 1.386(4)
C1 C2 1.391(5)
C1 Co1 2.028(3)
C2 C3 1.402(4)
C2 Co1 2.050(3)
C3 C4 1.408(4)
C3 Co1 2.024(3)
C4 C5 1.389(4)
C4 Co1 2.019(2)
C5 Co1 2.023(3)
C6 S2 1.749(3)
C7 S1 1.744(2)
C8A C9A 1.4200
C8A C12A 1.4200
C8A Co2 2.054(3)
C9A C10A 1.4200
C9A Co2 2.065(3)
C10A C11A 1.4200
C10A Co2 2.068(3)
C11A C12A 1.4200
C11A Co2 2.058(3)
C12A Co2 2.050(3)
C8B C9B 1.4200
C8B C12B 1.4200
C8B Co2 2.018(3)
C9B C10B 1.4200
C9B Co2 1.991(3)
C10B C11B 1.4200
C10B Co2 1.987(3)
C11B C12B 1.4200
C11B Co2 2.012(3)
C12B Co2 2.031(3)
C13 S3 1.751(3)
C14 S4 1.747(3)
Co1 N1 1.8297(19)
Co1 N4 1.8375(18)
Co2 N5 1.828(2)
Co2 N8 1.832(2)
N1 N2 1.369(3)
N1 S1 1.6917(19)
N2 N3 1.269(3)
N3 N4 1.376(3)
N4 S2 1.6869(19)
N5 N6 1.375(3)
N5 S3 1.684(2)
N6 N7 1.263(3)
N7 N8 1.374(3)
N8 S4 1.689(2)
O1 S1 1.4300(19)
O2 S1 1.4241(18)
O3 S2 1.4301(18)
O4 S2 1.4231(18)
O5 S3 1.418(2)
O6 S3 1.425(2)
O7 S4 1.412(2)
O8 S4 1.428(2)
